data_7041540
loop_
_publ_author_name
'Forg\'acs, Attila'
'Pujales-Paradela, Rosa'
'Regueiro-Figueroa, Mart\'in'
'Valencia, Laura'
'Esteban-G\'omez, David'
'Botta, Mauro'
'Platas-Iglesias, Carlos'

_publ_section_title
;
 Developing the family of picolinate ligands for Mn(2+) complexation.
;
_journal_issue 5
_journal_name_full 'Dalton transactions (Cambridge, England : 2003)'
_journal_page_first 1546
_journal_page_last 1558
_journal_paper_doi 10.1039/c6dt04442e
_journal_volume 46
_journal_year 2017
_chemical_formula_moiety 'C32 H36 K1 Mn2 N6 O18'
_chemical_formula_sum 'C16 H18 K0.5 Mn N3 O9'
_chemical_formula_weight 470.82
_chemical_name_systematic '[K(H2O)4][Mn(DPAAA)(H2O)]2 '
_space_group_crystal_system monoclinic
_space_group_IT_number 11
_space_group_name_Hall '-P 2yb'
_space_group_name_H-M_alt 'P 1 21/m 1'
_symmetry_space_group_name_Hall '-P 2yb'
_symmetry_space_group_name_H-M 'P 1 21/m 1'
_atom_sites_solution_hydrogens mixed
_audit_creation_method SHELXL-2014/7
_audit_update_record
;
2016-12-16 deposited with the CCDC.
2016-12-22 downloaded from the CCDC.
;
_cell_angle_alpha 90
_cell_angle_beta 103.862(4)
_cell_angle_gamma 90
_cell_formula_units_Z 4
_cell_length_a 10.4813(11)
_cell_length_b 16.0788(17)
_cell_length_c 14.7012(16)
_cell_measurement_reflns_used 9878
_cell_measurement_temperature 100(2)
_cell_measurement_theta_max 28.31
_cell_measurement_theta_min 2.37
_cell_volume 2405.4(4)
_computing_cell_refinement 'Bruker SAINT'
_computing_data_collection 'Bruker APEX3'
_computing_data_reduction 'Bruker SAINT'
_computing_structure_refinement 'SHELXL-2014/7 (Sheldrick, 2014)'
_computing_structure_solution 'SHELXT-2014/7 (Sheldrick, 2014)'
_diffrn_ambient_temperature 100(2)
_diffrn_measured_fraction_theta_full 0.998
_diffrn_measured_fraction_theta_max 0.993
_diffrn_measurement_device_type 'Bruker D8 Venture Photon 100 CMOS'
_diffrn_measurement_method '\f and \w scans'
_diffrn_radiation_type MoK\a
_diffrn_radiation_wavelength 0.71073
_diffrn_reflns_av_R_equivalents 0.0425
_diffrn_reflns_av_unetI/netI 0.0323
_diffrn_reflns_Laue_measured_fraction_full 0.998
_diffrn_reflns_Laue_measured_fraction_max 0.993
_diffrn_reflns_limit_h_max 13
_diffrn_reflns_limit_h_min -13
_diffrn_reflns_limit_k_max 21
_diffrn_reflns_limit_k_min -21
_diffrn_reflns_limit_l_max 19
_diffrn_reflns_limit_l_min -17
_diffrn_reflns_number 43168
_diffrn_reflns_point_group_measured_fraction_full 0.998
_diffrn_reflns_point_group_measured_fraction_max 0.993
_diffrn_reflns_theta_full 25.242
_diffrn_reflns_theta_max 28.373
_diffrn_reflns_theta_min 2.369
_exptl_absorpt_coefficient_mu 0.680
_exptl_absorpt_correction_T_max 0.7457
_exptl_absorpt_correction_T_min 0.5921
_exptl_absorpt_correction_type multi-scan
_exptl_absorpt_process_details 'SADABS-2014/5 (Bruker AXS Inc.)'
_exptl_crystal_colour colourless
_exptl_crystal_density_diffrn 1.300
_exptl_crystal_description prism
_exptl_crystal_F_000 966
_exptl_crystal_size_max 0.327
_exptl_crystal_size_mid 0.312
_exptl_crystal_size_min 0.105
_refine_diff_density_max 1.823
_refine_diff_density_min -1.453
_refine_diff_density_rms 0.113
_refine_ls_extinction_coef 0.0038(13)
_refine_ls_extinction_expression Fc^*^=kFc[1+0.001xFc^2^\l^3^/sin(2\q)]^-1/4^
_refine_ls_extinction_method 'SHELXL-2014/7 (Sheldrick 2014'
_refine_ls_goodness_of_fit_ref 0.977
_refine_ls_hydrogen_treatment constr
_refine_ls_matrix_type full
_refine_ls_number_parameters 319
_refine_ls_number_reflns 6180
_refine_ls_number_restraints 42
_refine_ls_restrained_S_all 0.975
_refine_ls_R_factor_all 0.0903
_refine_ls_R_factor_gt 0.0769
_refine_ls_shift/su_max 0.000
_refine_ls_shift/su_mean 0.000
_refine_ls_structure_factor_coef Fsqd
_refine_ls_weighting_details 'w=1/[\s^2^(Fo^2^)+(0.1481P)^2^+6.9320P] where P=(Fo^2^+2Fc^2^)/3'
_refine_ls_weighting_scheme calc
_refine_ls_wR_factor_gt 0.2282
_refine_ls_wR_factor_ref 0.2411
_reflns_Friedel_coverage 0.000
_reflns_number_gt 4909
_reflns_number_total 6180
_reflns_threshold_expression 'I > 2\s(I)'
_cod_data_source_file c6dt04442e2.cif
_cod_data_source_block shelx
_cod_depositor_comments 'Adding full bibliography for 7041540.cif.'
_cod_original_formula_sum 'C16 H18 K0.50 Mn N3 O9'
_cod_database_code 7041540
_shelx_shelxl_version_number 2014/7
_shelx_space_group_comment
;
The symmetry employed for this shelxl refinement is uniquely defined
by the following loop, which should always be used as a source of
symmetry information in preference to the above space-group names.
They are only intended as comments.
;
_shelx_estimated_absorpt_t_min 0.808
_shelx_estimated_absorpt_t_max 0.932
_platon_squeeze_void_probe_radius 1.20

loop_
_space_group_symop_operation_xyz
'x, y, z'
'-x, y+1/2, -z'
'-x, -y, -z'
'x, -y-1/2, z'

loop_
_atom_site_label
_atom_site_type_symbol
_atom_site_fract_x
_atom_site_fract_y
_atom_site_fract_z
_atom_site_U_iso_or_equiv
_atom_site_adp_type
_atom_site_occupancy
_atom_site_site_symmetry_order
_atom_site_calc_flag
_atom_site_refinement_flags_posn
_atom_site_refinement_flags_adp
_atom_site_refinement_flags_occupancy
_atom_site_disorder_assembly
_atom_site_disorder_group
Mn1 Mn 0.49733(9) 0.7500 0.15825(5) 0.0306(2) Uani 1 2 d S T P A .
Mn2 Mn 0.36757(7) 0.7500 0.56659(5) 0.0218(2) Uani 1 2 d S T P A .
K1 K 0.82222(11) 0.7500 0.33529(10) 0.0350(3) Uani 1 2 d S T P A .
C1 C 0.6546(5) 0.5865(2) 0.1981(3) 0.0415(9) Uani 1 1 d . . . . .
C2 C 0.5207(5) 0.5581(2) 0.1437(3) 0.0399(9) Uani 1 1 d . . . . .
C3 C 0.4935(6) 0.4754(3) 0.1183(3) 0.0495(12) Uani 1 1 d . . . . .
H3 H 0.5575 0.4344 0.1342 0.059 Uiso 1 1 calc R U . . .
C4 C 0.3656(7) 0.4563(3) 0.0677(3) 0.0602(16) Uani 1 1 d . . . . .
H4 H 0.3425 0.4016 0.0508 0.072 Uiso 1 1 calc R U . . .
C5 C 0.2734(7) 0.5197(3) 0.0430(3) 0.0565(14) Uani 1 1 d . . . . .
H5 H 0.1891 0.5081 0.0078 0.068 Uiso 1 1 calc R U . . .
C6 C 0.3092(5) 0.6009(3) 0.0718(2) 0.0452(11) Uani 1 1 d . . . . .
C7 C 0.2164(6) 0.6736(3) 0.0523(3) 0.0546(13) Uani 1 1 d . . . . .
H7A H 0.1476 0.6627 -0.0035 0.066 Uiso 1 1 calc R U . A .
H7B H 0.1756 0.6814 0.1043 0.066 Uiso 1 1 calc R U . . .
C10 C 0.2228(4) 0.9125(2) 0.5010(3) 0.0373(9) Uani 1 1 d . . . . .
C11 C 0.3534(3) 0.9424(2) 0.5627(3) 0.0280(7) Uani 1 1 d . . . . .
C12 C 0.3878(4) 1.0256(2) 0.5760(3) 0.0333(8) Uani 1 1 d . . . . .
H12 H 0.3286 1.0672 0.5501 0.040 Uiso 1 1 calc R U . . .
C13 C 0.5127(4) 1.0452(2) 0.6289(3) 0.0359(8) Uani 1 1 d . . . . .
H13 H 0.5398 1.1004 0.6374 0.043 Uiso 1 1 calc R U . . .
C14 C 0.5965(4) 0.9812(2) 0.6691(3) 0.0352(8) Uani 1 1 d . . . . .
H14 H 0.6806 0.9928 0.7047 0.042 Uiso 1 1 calc R U . . .
C15 C 0.5527(4) 0.8995(2) 0.6550(2) 0.0290(7) Uani 1 1 d . . . . .
C16 C 0.6332(5) 0.8264(2) 0.7034(3) 0.0390(9) Uani 1 1 d . . . . .
H16A H 0.7260 0.8393 0.7142 0.047 Uiso 1 1 calc R U . . .
H16B H 0.6135 0.8170 0.7638 0.047 Uiso 1 1 calc R U . . .
C17 C 0.6762(5) 0.7500 0.5718(4) 0.0297(10) Uani 1 2 d S T P . .
H17A H 0.7327 0.7014 0.5803 0.036 Uiso 0.5 1 calc R U P . .
H17B H 0.7327 0.7986 0.5803 0.036 Uiso 0.5 1 calc R U P . .
C18 C 0.5940(4) 0.7500 0.4715(3) 0.0218(8) Uani 1 2 d S T P . .
N1 N 0.4313(4) 0.61797(19) 0.1213(2) 0.0369(8) Uani 1 1 d . . . . .
N2 N 0.2886(7) 0.7500 0.0386(3) 0.0498(15) Uani 1 2 d S T P A .
N3 N 0.4344(3) 0.88146(17) 0.60233(19) 0.0245(6) Uani 1 1 d . . . . .
N4 N 0.6041(5) 0.7500 0.6461(3) 0.0295(9) Uani 1 2 d S T P . .
O1 O 0.6661(3) 0.66319(16) 0.2201(2) 0.0368(6) Uani 1 1 d . . . . .
O2 O 0.7452(4) 0.5341(2) 0.2174(3) 0.0622(10) Uani 1 1 d . . . . .
O5 O 0.2115(3) 0.83443(17) 0.4922(2) 0.0421(7) Uani 1 1 d . . . . .
O6 O 0.1389(3) 0.96350(19) 0.4627(4) 0.0662(12) Uani 1 1 d . . . . .
O7 O 0.6546(4) 0.7500 0.4079(3) 0.0368(9) Uani 1 2 d S T P A .
O8 O 0.4694(3) 0.7500 0.4547(2) 0.0212(6) Uani 1 2 d S T P A .
O1W O 0.3851(4) 0.7500 0.2649(2) 0.0287(7) Uani 1 2 d S T P A .
O2W O 0.3110(6) 0.7500 0.7060(3) 0.0526(14) Uani 1 2 d S T P . .
H2WB H 0.2603 0.7935 0.7111 0.079 Uiso 1 1 d R U . A .
O3W O 0.9609(8) 0.7500 0.2255(8) 0.144(4) Uani 1 2 d S T P . .
O4W O 0.9024(4) 0.8873(2) 0.3660(3) 0.0673(12) Uani 1 1 d . . . . .
H4WA H 0.9874 0.8862 0.3800 0.101 Uiso 1 1 d R U . A .
H4WB H 0.8758 0.9075 0.4108 0.101 Uiso 1 1 d R U . . .
O5W O 0.9660(4) 0.7500 0.4909(4) 0.0520(12) Uani 1 2 d S T P . .
C8A C 0.2960(14) 0.7500 -0.0559(8) 0.025(2) Uani 0.5 2 d S TU P A 1
H8AA H 0.2529 0.7990 -0.0876 0.031 Uiso 0.25 1 calc R U P A 1
H8AB H 0.2529 0.7010 -0.0876 0.031 Uiso 0.25 1 calc R U P A 1
C9A C 0.4424(14) 0.7500 -0.0573(8) 0.020(2) Uani 0.5 2 d S TU P A 1
O3A O 0.5289(10) 0.7500 0.0156(7) 0.027(2) Uani 0.5 2 d S TU P A 1
O4A O 0.4617(10) 0.7500 -0.1384(6) 0.038(2) Uani 0.5 2 d S TU P A 1
C8B C 0.3498(18) 0.7500 -0.0527(11) 0.037(4) Uani 0.5 2 d S TU P A 2
H8BA H 0.3145 0.7016 -0.0896 0.045 Uiso 0.25 1 calc R U P A 2
H8BB H 0.3145 0.7984 -0.0896 0.045 Uiso 0.25 1 calc R U P A 2
C9B C 0.5001(15) 0.7500 -0.0443(11) 0.025(3) Uani 0.5 2 d S TU P A 2
O3B O 0.5784(9) 0.7500 0.0342(7) 0.024(2) Uani 0.5 2 d S TU P A 2
O4B O 0.5304(11) 0.7500 -0.1233(6) 0.0301(17) Uani 0.5 2 d S TU P A 2
H1W H 0.3389 0.7963 0.2627 0.045 Uiso 1 1 d . U . . .
H3W H 0.9971 0.8051 0.2108 0.045 Uiso 1 1 d . U . . .
H5W H 0.9658 0.6987 0.5259 0.045 Uiso 1 1 d . U . . .

loop_
_atom_site_aniso_label
_atom_site_aniso_U_11
_atom_site_aniso_U_22
_atom_site_aniso_U_33
_atom_site_aniso_U_23
_atom_site_aniso_U_13
_atom_site_aniso_U_12
Mn1 0.0510(5) 0.0229(4) 0.0231(4) 0.000 0.0192(3) 0.000
Mn2 0.0312(4) 0.0142(3) 0.0234(4) 0.000 0.0130(3) 0.000
K1 0.0308(5) 0.0230(5) 0.0602(8) 0.000 0.0285(5) 0.000
C1 0.066(3) 0.0231(17) 0.041(2) -0.0010(15) 0.024(2) 0.0036(17)
C2 0.077(3) 0.0258(18) 0.0217(17) 0.0010(14) 0.0213(18) -0.0030(19)
C3 0.102(4) 0.0246(18) 0.0229(18) 0.0005(14) 0.016(2) -0.003(2)
C4 0.122(5) 0.030(2) 0.0243(19) -0.0064(16) 0.010(2) -0.018(3)
C5 0.103(4) 0.034(2) 0.0248(19) -0.0060(17) -0.001(2) -0.015(2)
C6 0.087(3) 0.0304(19) 0.0127(15) -0.0018(13) 0.0020(17) -0.009(2)
C7 0.088(4) 0.040(2) 0.0249(19) -0.0011(17) -0.007(2) -0.006(2)
C10 0.0277(16) 0.0200(16) 0.066(3) 0.0005(16) 0.0145(17) 0.0040(13)
C11 0.0342(17) 0.0164(15) 0.0372(18) 0.0011(13) 0.0161(14) 0.0012(12)
C12 0.0424(19) 0.0154(15) 0.046(2) 0.0057(14) 0.0175(16) 0.0040(14)
C13 0.048(2) 0.0149(15) 0.044(2) 0.0010(14) 0.0086(17) -0.0005(14)
C14 0.051(2) 0.0202(16) 0.0295(17) -0.0013(14) -0.0008(15) -0.0036(15)
C15 0.0462(19) 0.0176(15) 0.0212(15) -0.0005(12) 0.0043(13) 0.0010(14)
C16 0.062(2) 0.0190(16) 0.0263(17) -0.0016(13) -0.0088(16) -0.0014(16)
C17 0.024(2) 0.022(2) 0.039(3) 0.000 0.0005(19) 0.000
C18 0.0217(19) 0.0148(18) 0.031(2) 0.000 0.0098(17) 0.000
N1 0.072(2) 0.0233(15) 0.0167(13) 0.0001(11) 0.0134(14) -0.0028(15)
N2 0.097(4) 0.033(3) 0.014(2) 0.000 0.002(2) 0.000
N3 0.0357(15) 0.0148(12) 0.0243(13) 0.0010(10) 0.0097(11) 0.0010(10)
N4 0.045(2) 0.0168(18) 0.0211(19) 0.000 -0.0026(16) 0.000
O1 0.0519(16) 0.0196(12) 0.0455(15) -0.0001(11) 0.0248(13) 0.0004(11)
O2 0.079(3) 0.0265(15) 0.084(3) -0.0058(16) 0.025(2) 0.0070(16)
O5 0.0283(13) 0.0202(12) 0.073(2) -0.0083(13) 0.0020(13) 0.0047(10)
O6 0.0303(14) 0.0216(14) 0.135(4) 0.0082(18) -0.0029(18) 0.0055(12)
O7 0.0310(18) 0.044(2) 0.040(2) 0.000 0.0168(16) 0.000
O8 0.0224(14) 0.0225(15) 0.0190(14) 0.000 0.0059(11) 0.000
O1W 0.0363(18) 0.0300(18) 0.0212(16) 0.000 0.0099(13) 0.000
O2W 0.113(4) 0.0170(17) 0.046(2) 0.000 0.056(3) 0.000
O3W 0.080(5) 0.221(12) 0.168(9) 0.000 0.099(6) 0.000
O4W 0.053(2) 0.0340(18) 0.107(3) 0.0127(18) 0.004(2) -0.0155(15)
O5W 0.0281(19) 0.034(2) 0.097(4) 0.000 0.021(2) 0.000
C8A 0.031(6) 0.033(5) 0.011(4) 0.000 0.001(4) 0.000
C9A 0.025(6) 0.017(4) 0.020(5) 0.000 0.006(5) 0.000
O3A 0.025(5) 0.038(4) 0.013(5) 0.000 -0.003(4) 0.000
O4A 0.031(4) 0.065(6) 0.022(4) 0.000 0.011(4) 0.000
C8B 0.043(6) 0.041(5) 0.028(5) 0.000 0.009(4) 0.000
C9B 0.029(4) 0.025(4) 0.021(4) 0.000 0.009(4) 0.000
O3B 0.029(4) 0.027(3) 0.014(4) 0.000 0.004(3) 0.000
O4B 0.051(5) 0.026(4) 0.015(4) 0.000 0.013(4) 0.000

loop_
_atom_type_symbol
_atom_type_description
_atom_type_scat_dispersion_real
_atom_type_scat_dispersion_imag
_atom_type_scat_source
C C 0.0033 0.0016 'International Tables Vol C Tables 4.2.6.8 and 6.1.1.4'
H H 0.0000 0.0000 'International Tables Vol C Tables 4.2.6.8 and 6.1.1.4'
N N 0.0061 0.0033 'International Tables Vol C Tables 4.2.6.8 and 6.1.1.4'
O O 0.0106 0.0060 'International Tables Vol C Tables 4.2.6.8 and 6.1.1.4'
Mn Mn 0.3368 0.7283 'International Tables Vol C Tables 4.2.6.8 and 6.1.1.4'
K K 0.2009 0.2494 'International Tables Vol C Tables 4.2.6.8 and 6.1.1.4'

loop_
_geom_angle_atom_site_label_1
_geom_angle_atom_site_label_2
_geom_angle_atom_site_label_3
_geom_angle
_geom_angle_site_symmetry_1
_geom_angle_site_symmetry_3
O1W Mn1 O3B 170.4(3) . .
O1W Mn1 O3A 156.7(3) . .
O1W Mn1 N1 89.20(9) . .
O3B Mn1 N1 87.54(12) . .
O3A Mn1 N1 82.99(12) . .
O1W Mn1 N1 89.20(9) . 4_575
O3B Mn1 N1 87.54(12) . 4_575
O3A Mn1 N1 82.99(12) . 4_575
N1 Mn1 N1 140.07(19) . 4_575
O1W Mn1 O1 102.47(11) . .
O3B Mn1 O1 85.0(2) . .
O3A Mn1 O1 95.8(2) . .
N1 Mn1 O1 71.48(12) . .
N1 Mn1 O1 147.19(13) 4_575 .
O1W Mn1 O1 102.47(11) . 4_575
O3B Mn1 O1 85.0(2) . 4_575
O3A Mn1 O1 95.8(2) . 4_575
N1 Mn1 O1 147.19(13) . 4_575
N1 Mn1 O1 71.48(12) 4_575 4_575
O1 Mn1 O1 76.06(14) . 4_575
O1W Mn1 N2 88.46(17) . .
O3B Mn1 N2 82.0(3) . .
O3A Mn1 N2 68.2(3) . .
N1 Mn1 N2 70.04(10) . .
N1 Mn1 N2 70.04(10) 4_575 .
O1 Mn1 N2 139.73(9) . .
O1 Mn1 N2 139.73(9) 4_575 .
O1W Mn1 K1 93.31(10) . .
O3B Mn1 K1 96.3(3) . .
O3A Mn1 K1 110.0(3) . .
N1 Mn1 K1 109.96(10) . .
N1 Mn1 K1 109.96(10) 4_575 .
O1 Mn1 K1 39.76(7) . .
O1 Mn1 K1 39.76(7) 4_575 .
N2 Mn1 K1 178.23(15) . .
O8 Mn2 O5 93.74(11) . .
O8 Mn2 O5 93.74(11) . 4_575
O5 Mn2 O5 76.04(14) . 4_575
O8 Mn2 N3 89.70(8) . .
O5 Mn2 N3 71.92(10) . .
O5 Mn2 N3 147.93(11) 4_575 .
O8 Mn2 N3 89.70(8) . 4_575
O5 Mn2 N3 147.93(11) . 4_575
O5 Mn2 N3 71.92(10) 4_575 4_575
N3 Mn2 N3 140.04(15) . 4_575
O8 Mn2 O2W 166.11(19) . .
O5 Mn2 O2W 97.18(16) . .
O5 Mn2 O2W 97.18(16) 4_575 .
N3 Mn2 O2W 85.59(9) . .
N3 Mn2 O2W 85.59(9) 4_575 .
O8 Mn2 N4 74.84(14) . .
O5 Mn2 N4 140.79(8) . .
O5 Mn2 N4 140.79(8) 4_575 .
N3 Mn2 N4 70.67(8) . .
N3 Mn2 N4 70.67(8) 4_575 .
O2W Mn2 N4 91.3(2) . .
O7 K1 O4W 100.97(13) . 4_575
O7 K1 O4W 100.97(13) . .
O4W K1 O4W 137.7(2) 4_575 .
O7 K1 O5W 86.10(16) . .
O4W K1 O5W 72.99(11) 4_575 .
O4W K1 O5W 72.99(11) . .
O7 K1 O3W 166.8(3) . .
O4W K1 O3W 83.36(16) 4_575 .
O4W K1 O3W 83.36(16) . .
O5W K1 O3W 107.1(3) . .
O7 K1 O1 82.10(11) . .
O4W K1 O1 75.62(11) 4_575 .
O4W K1 O1 143.15(13) . .
O5W K1 O1 143.54(8) . .
O3W K1 O1 87.0(2) . .
O7 K1 O1 82.10(11) . 4_575
O4W K1 O1 143.15(13) 4_575 4_575
O4W K1 O1 75.62(11) . 4_575
O5W K1 O1 143.54(8) . 4_575
O3W K1 O1 87.0(2) . 4_575
O1 K1 O1 68.40(13) . 4_575
O7 K1 C18 6.85(13) . .
O4W K1 C18 98.77(13) 4_575 .
O4W K1 C18 98.77(13) . .
O5W K1 C18 79.25(14) . .
O3W K1 C18 173.7(3) . .
O1 K1 C18 87.75(10) . .
O1 K1 C18 87.75(9) 4_575 .
O7 K1 C1 86.15(10) . 4_575
O4W K1 C1 155.84(14) 4_575 4_575
O4W K1 C1 61.18(12) . 4_575
O5W K1 C1 130.90(8) . 4_575
O3W K1 C1 85.12(19) . 4_575
O1 K1 C1 82.65(10) . 4_575
O1 K1 C1 14.45(10) 4_575 4_575
C18 K1 C1 90.69(9) . 4_575
O7 K1 C1 86.15(10) . .
O4W K1 C1 61.18(12) 4_575 .
O4W K1 C1 155.84(14) . .
O5W K1 C1 130.90(8) . .
O3W K1 C1 85.12(19) . .
O1 K1 C1 14.45(10) . .
O1 K1 C1 82.65(10) 4_575 .
C18 K1 C1 90.69(9) . .
C1 K1 C1 96.76(15) 4_575 .
O7 K1 Mn1 69.50(11) . .
O4W K1 Mn1 110.70(10) 4_575 .
O4W K1 Mn1 110.70(10) . .
O5W K1 Mn1 155.60(11) . .
O3W K1 Mn1 97.3(3) . .
O1 K1 Mn1 35.70(7) . .
O1 K1 Mn1 35.70(7) 4_575 .
C18 K1 Mn1 76.35(8) . .
C1 K1 Mn1 50.02(8) 4_575 .
C1 K1 Mn1 50.02(8) . .
O7 K1 H4WA 113.5 . .
O4W K1 H4WA 121.3 4_575 .
O4W K1 H4WA 17.2 . .
O5W K1 H4WA 64.1 . .
O3W K1 H4WA 73.6 . .
O1 K1 H4WA 151.4 . .
O1 K1 H4WA 89.4 4_575 .
C18 K1 H4WA 110.0 . .
C1 K1 H4WA 75.1 4_575 .
C1 K1 H4WA 157.6 . .
Mn1 K1 H4WA 125.1 . .
O7 K1 H4WB 85.2 . .
O4W K1 H4WB 138.4 4_575 .
O4W K1 H4WB 16.6 . .
O5W K1 H4WB 66.4 . .
O3W K1 H4WB 99.9 . .
O1 K1 H4WB 145.6 . .
O1 K1 H4WB 78.3 4_575 .
C18 K1 H4WB 82.5 . .
C1 K1 H4WB 64.6 4_575 .
C1 K1 H4WB 159.9 . .
Mn1 K1 H4WB 109.9 . .
H4WA K1 H4WB 29.2 . .
O7 K1 H3W 159.89(6) . .
O4W K1 H3W 98.63(13) 4_575 .
O4W K1 H3W 66.56(13) . .
O5W K1 H3W 104.02(11) . .
O3W K1 H3W 17.24(4) . .
O1 K1 H3W 98.53(8) . .
O1 K1 H3W 79.52(7) 4_575 .
C18 K1 H3W 162.49(2) . .
C1 K1 H3W 74.06(8) 4_575 .
C1 K1 H3W 99.47(8) . .
Mn1 K1 H3W 99.28(4) . .
H4WA K1 H3W 58.4 . .
H4WB K1 H3W 83.1 . .
O7 K1 H5W 80.19(11) . .
O4W K1 H5W 58.88(11) 4_575 .
O4W K1 H5W 90.16(11) . .
O5W K1 H5W 17.33(4) . .
O3W K1 H5W 112.4(3) . .
O1 K1 H5W 126.22(7) . .
O1 K1 H5W 154.69(7) 4_575 .
C18 K1 H5W 73.63(8) . .
C1 K1 H5W 145.22(7) 4_575 .
C1 K1 H5W 113.89(7) . .
Mn1 K1 H5W 145.66(3) . .
H4WA K1 H5W 81.3 . .
H4WB K1 H5W 82.4 . .
H3W K1 H5W 114.26(4) . .
O2 C1 O1 125.0(5) . .
O2 C1 C2 118.4(4) . .
O1 C1 C2 116.6(4) . .
O2 C1 K1 97.2(3) . .
O1 C1 K1 29.1(2) . .
C2 C1 K1 143.5(3) . .
N1 C2 C3 122.6(5) . .
N1 C2 C1 115.0(3) . .
C3 C2 C1 122.4(4) . .
C2 C3 C4 117.4(5) . .
C2 C3 H3 121.3 . .
C4 C3 H3 121.3 . .
C5 C4 C3 119.6(4) . .
C5 C4 H4 120.2 . .
C3 C4 H4 120.2 . .
C4 C5 C6 119.1(5) . .
C4 C5 H5 120.4 . .
C6 C5 H5 120.4 . .
N1 C6 C5 120.6(5) . .
N1 C6 C7 115.7(4) . .
C5 C6 C7 123.7(5) . .
N2 C7 C6 110.0(5) . .
N2 C7 H7A 109.7 . .
C6 C7 H7A 109.7 . .
N2 C7 H7B 109.7 . .
C6 C7 H7B 109.7 . .
H7A C7 H7B 108.2 . .
O6 C10 O5 125.0(4) . .
O6 C10 C11 120.0(3) . .
O5 C10 C11 115.0(3) . .
N3 C11 C12 122.0(3) . .
N3 C11 C10 114.4(3) . .
C12 C11 C10 123.6(3) . .
C13 C12 C11 118.5(3) . .
C13 C12 H12 120.8 . .
C11 C12 H12 120.8 . .
C12 C13 C14 118.9(3) . .
C12 C13 H13 120.5 . .
C14 C13 H13 120.5 . .
C15 C14 C13 119.0(4) . .
C15 C14 H14 120.5 . .
C13 C14 H14 120.5 . .
N3 C15 C14 121.4(3) . .
N3 C15 C16 116.1(3) . .
C14 C15 C16 122.3(3) . .
N4 C16 C15 111.1(3) . .
N4 C16 H16A 109.4 . .
C15 C16 H16A 109.4 . .
N4 C16 H16B 109.4 . .
C15 C16 H16B 109.4 . .
H16A C16 H16B 108.0 . .
N4 C17 C18 116.6(4) . .
N4 C17 H17A 108.1 . .
C18 C17 H17A 108.1 . .
N4 C17 H17B 108.1 . .
C18 C17 H17B 108.1 . .
H17A C17 H17B 107.3 . .
O7 C18 O8 122.5(5) . .
O7 C18 C17 117.0(4) . .
O8 C18 C17 120.5(4) . .
O7 C18 K1 12.5(2) . .
O8 C18 K1 135.0(3) . .
C17 C18 K1 104.5(3) . .
C6 N1 C2 120.7(4) . .
C6 N1 Mn1 121.4(3) . .
C2 N1 Mn1 117.6(3) . .
C8A N2 C7 106.5(4) . 4_575
C8A N2 C7 106.5(4) . .
C7 N2 C7 112.0(7) 4_575 .
C7 N2 C8B 115.4(4) 4_575 .
C7 N2 C8B 115.4(4) . .
C8A N2 Mn1 117.1(7) . .
C7 N2 Mn1 107.4(3) 4_575 .
C7 N2 Mn1 107.4(3) . .
C8B N2 Mn1 97.5(7) . .
C15 N3 C11 120.1(3) . .
C15 N3 Mn2 122.4(2) . .
C11 N3 Mn2 117.3(2) . .
C17 N4 C16 110.5(3) . 4_575
C17 N4 C16 110.5(3) . .
C16 N4 C16 112.2(4) 4_575 .
C17 N4 Mn2 106.5(3) . .
C16 N4 Mn2 108.4(3) 4_575 .
C16 N4 Mn2 108.4(3) . .
C1 O1 Mn1 118.5(3) . .
C1 O1 K1 136.4(3) . .
Mn1 O1 K1 104.54(10) . .
C10 O5 Mn2 121.4(3) . .
C18 O7 K1 160.7(4) . .
C18 O8 Mn2 121.6(3) . .
Mn1 O1W H1W 111.1(2) . .
Mn2 O2W H2WB 111.5 . .
K1 O3W H3W 117.5(4) . .
K1 O4W H4WA 108.9 . .
K1 O4W H4WB 109.9 . .
H4WA O4W H4WB 109.8 . .
K1 O5W H5W 114.9(3) . .
N2 C8A C9A 107.7(9) . .
N2 C8A H8AA 110.2 . .
C9A C8A H8AA 110.2 . .
N2 C8A H8AB 110.2 . .
C9A C8A H8AB 110.2 . .
H8AA C8A H8AB 108.5 . .
O3A C9A O4A 125.1(13) . .
O3A C9A C8A 121.3(10) . .
O4A C9A C8A 113.6(11) . .
C9A O3A Mn1 125.7(9) . .
C9B C8B N2 122.0(12) . .
C9B C8B H8BA 106.8 . .
N2 C8B H8BA 106.8 . .
C9B C8B H8BB 106.8 . .
N2 C8B H8BB 106.8 . .
H8BA C8B H8BB 106.7 . .
O3B C9B O4B 126.3(14) . .
O3B C9B C8B 120.3(12) . .
O4B C9B C8B 113.4(14) . .
C9B O3B Mn1 118.1(8) . .

loop_
_geom_bond_atom_site_label_1
_geom_bond_atom_site_label_2
_geom_bond_distance
_geom_bond_site_symmetry_2
Mn1 O1W 2.174(3) .
Mn1 O3B 2.189(10) .
Mn1 O3A 2.200(11) .
Mn1 N1 2.259(3) .
Mn1 N1 2.259(3) 4_575
Mn1 O1 2.266(3) .
Mn1 O1 2.266(3) 4_575
Mn1 N2 2.457(6) .
Mn1 K1 3.7581(16) .
Mn2 O8 2.165(3) .
Mn2 O5 2.204(3) .
Mn2 O5 2.204(3) 4_575
Mn2 N3 2.249(3) .
Mn2 N3 2.249(3) 4_575
Mn2 O2W 2.267(4) .
Mn2 N4 2.475(5) .
K1 O7 2.264(4) .
K1 O4W 2.367(3) 4_575
K1 O4W 2.367(3) .
K1 O5W 2.418(6) .
K1 O3W 2.416(7) .
K1 O1 2.483(3) .
K1 O1 2.483(3) 4_575
K1 C18 3.468(5) .
K1 C1 3.517(5) 4_575
K1 C1 3.517(5) .
K1 H4WA 2.7709 .
K1 H4WB 2.7683 .
K1 H3W 3.0165(10) .
K1 H5W 2.9627(14) .
C1 O2 1.250(6) .
C1 O1 1.273(5) .
C1 C2 1.510(7) .
C2 N1 1.329(6) .
C2 C3 1.392(6) .
C3 C4 1.402(8) .
C3 H3 0.9300 .
C4 C5 1.391(8) .
C4 H4 0.9300 .
C5 C6 1.396(6) .
C5 H5 0.9300 .
C6 N1 1.340(6) .
C6 C7 1.505(7) .
C7 N2 1.481(6) .
C7 H7A 0.9700 .
C7 H7B 0.9700 .
C10 O6 1.235(5) .
C10 O5 1.264(5) .
C10 C11 1.528(5) .
C11 N3 1.336(4) .
C11 C12 1.386(5) .
C12 C13 1.390(6) .
C12 H12 0.9300 .
C13 C14 1.390(5) .
C13 H13 0.9300 .
C14 C15 1.390(5) .
C14 H14 0.9300 .
C15 N3 1.327(5) .
C15 C16 1.520(5) .
C16 N4 1.479(4) .
C16 H16A 0.9700 .
C16 H16B 0.9700 .
C17 N4 1.469(7) .
C17 C18 1.520(7) .
C17 H17A 0.9700 .
C17 H17B 0.9700 .
C18 O7 1.250(6) .
C18 O8 1.270(5) .
N2 C8A 1.410(12) .
N2 C7 1.481(6) 4_575
N2 C8B 1.621(17) .
N4 C16 1.479(4) 4_575
O1W H1W 0.885(2) .
O2W H2WB 0.8922 .
O3W H3W 1.008(3) .
O4W H4WA 0.8647 .
O4W H4WB 0.8403 .
O5W H5W 0.973(3) .
C8A C9A 1.539(18) .
C8A H8AA 0.9700 .
C8A H8AB 0.9700 .
C9A O3A 1.227(15) .
C9A O4A 1.257(14) .
C8B C9B 1.55(2) .
C8B H8BA 0.9700 .
C8B H8BB 0.9700 .
C9B O3B 1.245(17) .
C9B O4B 1.276(16) .

loop_
_platon_squeeze_void_nr
_platon_squeeze_void_average_x
_platon_squeeze_void_average_y
_platon_squeeze_void_average_z
_platon_squeeze_void_volume
_platon_squeeze_void_count_electrons
_platon_squeeze_void_content
1 0.000 0.578 0.000 584 201 ' '
